data_4506084
loop_
_publ_author_name
'Luo, Li'
'Wang, Peng'
'Xu, Guan-Cheng'
'Liu, Qing'
'Chen, Kai'
'Lu, Yi'
'Zhao, Yue'
'Sun, Wei-Yin'

_publ_section_title
;
 Zinc(II) and Cadmium(II) Complexes with Rigid
 3,3&#x2032;,5,5&#x2032;-Tetra(1H-imidazol-1-yl)-1,1&#x2032;-biphenyl and
 Varied Carboxylate Ligands
;
_journal_issue 5
_journal_name_full 'Crystal Growth &amp; Design'
_journal_page_first 2634
_journal_paper_doi 10.1021/cg300220q
_journal_volume 12
_journal_year 2012
_chemical_formula_moiety 'C22 H19 Cd N4 O5'
_chemical_formula_sum 'C22 H19 Cd N4 O5'
_chemical_formula_weight 531.80
_chemical_name_systematic
; 
 ? 
;
_space_group_IT_number 15
_symmetry_cell_setting monoclinic
_symmetry_space_group_name_Hall '-C 2yc'
_symmetry_space_group_name_H-M 'C 1 2/c 1'
_atom_sites_solution_hydrogens geom
_atom_sites_solution_primary direct
_atom_sites_solution_secondary difmap
_audit_creation_method SHELXL-97
_cell_angle_alpha 90.00
_cell_angle_beta 109.807(4)
_cell_angle_gamma 90.00
_cell_formula_units_Z 8
_cell_length_a 10.997(3)
_cell_length_b 30.043(8)
_cell_length_c 14.553(4)
_cell_measurement_reflns_used 3987
_cell_measurement_temperature 293(2)
_cell_measurement_theta_max 27.40
_cell_measurement_theta_min 2.83
_cell_volume 4524(2)
_computing_cell_refinement 'Bruker SMART'
_computing_data_collection 'Bruker SMART'
_computing_data_reduction 'Bruker SAINT'
_computing_structure_refinement 'SHELXL-97 (Sheldrick, 1997)'
_computing_structure_solution 'SHELXS-97 (Sheldrick, 1990)'
_diffrn_ambient_temperature 293(2)
_diffrn_measured_fraction_theta_full 0.988
_diffrn_measured_fraction_theta_max 0.988
_diffrn_measurement_device_type 'CCD area detector'
_diffrn_measurement_method 'phi and omega scans'
_diffrn_radiation_monochromator graphite
_diffrn_radiation_source 'fine-focus sealed tube'
_diffrn_radiation_type MoK\a
_diffrn_radiation_wavelength 0.71073
_diffrn_reflns_av_R_equivalents 0.0466
_diffrn_reflns_av_sigmaI/netI 0.0541
_diffrn_reflns_limit_h_max 13
_diffrn_reflns_limit_h_min -13
_diffrn_reflns_limit_k_max 35
_diffrn_reflns_limit_k_min -28
_diffrn_reflns_limit_l_max 17
_diffrn_reflns_limit_l_min -17
_diffrn_reflns_number 11178
_diffrn_reflns_theta_full 25.04
_diffrn_reflns_theta_max 25.04
_diffrn_reflns_theta_min 2.01
_exptl_absorpt_coefficient_mu 1.005
_exptl_absorpt_correction_T_max 0.8242
_exptl_absorpt_correction_T_min 0.7524
_exptl_absorpt_correction_type multi-scan
_exptl_absorpt_process_details sadabs
_exptl_crystal_colour colorless
_exptl_crystal_density_diffrn 1.556
_exptl_crystal_density_method 'not measured'
_exptl_crystal_description block
_exptl_crystal_F_000 2120
_exptl_crystal_size_max 0.30
_exptl_crystal_size_mid 0.30
_exptl_crystal_size_min 0.20
_refine_diff_density_max 4.701
_refine_diff_density_min -1.354
_refine_diff_density_rms 0.245
_refine_ls_extinction_method none
_refine_ls_goodness_of_fit_ref 1.084
_refine_ls_hydrogen_treatment constr
_refine_ls_matrix_type full
_refine_ls_number_parameters 321
_refine_ls_number_reflns 3956
_refine_ls_number_restraints 57
_refine_ls_restrained_S_all 1.098
_refine_ls_R_factor_all 0.0974
_refine_ls_R_factor_gt 0.0848
_refine_ls_shift/su_max 0.001
_refine_ls_shift/su_mean 0.000
_refine_ls_structure_factor_coef Fsqd
_refine_ls_weighting_details 'calc w=1/[\s^2^(Fo^2^)+(0.1736P)^2^+34.1365P] where P=(Fo^2^+2Fc^2^)/3'
_refine_ls_weighting_scheme calc
_refine_ls_wR_factor_gt 0.2360
_refine_ls_wR_factor_ref 0.2584
_reflns_number_gt 3222
_reflns_number_total 3956
_reflns_threshold_expression >2sigma(I)
_cod_data_source_file cg300220q_si_002.cif
_cod_data_source_block 4
_cod_depositor_comments
;
The following automatic conversions were performed:

'_symmetry_cell_setting' value 'Monoclinic' changed to 'monoclinic'
according to /home/saulius/struct/CIF-dictionaries/cif_core.dic
dictionary named 'cif_core.dic' version 2.4.1 from 2010-06-29.

Automatic conversion script
Id: cif_fix_values 1715 2011-07-08 13:25:40Z adriana 
;
_cod_original_cell_volume 4523(2)
_cod_original_sg_symbol_H-M C2/c
_cod_database_code 4506084

loop_
_symmetry_equiv_pos_as_xyz
'x, y, z'
'-x, y, -z+1/2'
'x+1/2, y+1/2, z'
'-x+1/2, y+1/2, -z+1/2'
'-x, -y, -z'
'x, -y, z-1/2'
'-x+1/2, -y+1/2, -z'
'x+1/2, -y+1/2, z-1/2'

loop_
_atom_site_label
_atom_site_type_symbol
_atom_site_fract_x
_atom_site_fract_y
_atom_site_fract_z
_atom_site_U_iso_or_equiv
_atom_site_adp_type
_atom_site_occupancy
_atom_site_symmetry_multiplicity
_atom_site_calc_flag
_atom_site_refinement_flags
_atom_site_disorder_assembly
_atom_site_disorder_group
Cd1 Cd 1.0000 0.34233(2) 0.2500 0.0366(3) Uani 1 2 d S . .
Cd2 Cd 1.0000 -0.09524(2) 0.2500 0.0340(3) Uani 1 2 d SU . .
C1 C 0.5000 0.2413(3) 0.2500 0.037(2) Uani 1 2 d S . .
H1 H 0.5000 0.2723 0.2500 0.045 Uiso 1 2 calc SR . .
C2 C 0.5929(8) 0.2178(2) 0.2267(6) 0.0359(17) Uani 1 1 d . . .
C3 C 0.5951(8) 0.1712(3) 0.2272(6) 0.0373(17) Uani 1 1 d . . .
H3 H 0.6597 0.1560 0.2124 0.045 Uiso 1 1 calc R . .
C4 C 0.5000 0.1480(4) 0.2500 0.032(2) Uani 1 2 d S . .
C5 C 0.5000 0.0980(3) 0.2500 0.029(2) Uani 1 2 d S . .
C6 C 0.6152(8) 0.0743(2) 0.2738(5) 0.0339(16) Uani 1 1 d . . .
H6 H 0.6935 0.0893 0.2896 0.041 Uiso 1 1 calc R . .
C7 C 0.6130(8) 0.0286(3) 0.2738(5) 0.0338(16) Uani 1 1 d . . .
C8 C 0.5000 0.0044(3) 0.2500 0.034(2) Uani 1 2 d S . .
H8 H 0.5000 -0.0265 0.2500 0.041 Uiso 1 2 calc SR . .
C21 C 0.8585(11) -0.1324(3) 0.0748(7) 0.051(2) Uani 1 1 d . . .
C22 C 0.7824(16) -0.1552(3) -0.0181(9) 0.083(4) Uani 1 1 d . . .
H22A H 0.8248 -0.1501 -0.0658 0.100 Uiso 1 1 calc R . .
H22B H 0.6975 -0.1416 -0.0430 0.100 Uiso 1 1 calc R . .
C23 C 0.7658(13) -0.2046(3) -0.0094(7) 0.064(3) Uani 1 1 d . . .
C24 C 0.6525(12) -0.2210(4) 0.0014(8) 0.067(3) Uani 1 1 d . . .
H24 H 0.5871 -0.2016 0.0025 0.081 Uiso 1 1 calc R . .
C25 C 0.8608(12) -0.2346(4) -0.0103(8) 0.070(3) Uani 1 1 d . . .
H25 H 0.9365 -0.2239 -0.0174 0.083 Uiso 1 1 calc R . .
C31 C 1.0417(12) 0.3822(3) 0.4256(8) 0.055(3) Uani 1 1 d . . .
C32 C 1.0642(17) 0.4062(3) 0.5210(8) 0.085(4) Uani 1 1 d . A .
H32A H 1.1543 0.4028 0.5611 0.101 Uiso 1 1 calc R . .
H32B H 1.0127 0.3919 0.5552 0.101 Uiso 1 1 calc R . .
C33 C 1.0315(13) 0.4555(3) 0.5111(6) 0.062(3) Uani 1 1 d . . .
C34 C 0.9055(12) 0.4688(4) 0.4934(8) 0.064(3) Uani 1 1 d . . .
H34 H 0.8410 0.4479 0.4882 0.077 Uiso 1 1 calc R . .
C35 C 1.1229(11) 0.4859(4) 0.5165(8) 0.060(3) Uani 1 1 d . . .
H35 H 1.2071 0.4765 0.5270 0.072 Uiso 1 1 calc R . .
C101 C 0.7532(9) 0.2786(3) 0.2450(6) 0.0397(18) Uani 1 1 d . . .
H101 H 0.7362 0.2942 0.2945 0.048 Uiso 1 1 calc R A .
C102 C 0.8376(12) 0.2575(3) 0.1410(9) 0.070(3) Uani 1 1 d . . .
H102 H 0.8928 0.2565 0.1047 0.084 Uiso 1 1 calc R A .
C103 C 0.7461(13) 0.2279(3) 0.1347(9) 0.074(4) Uani 1 1 d . A .
H103 H 0.7242 0.2033 0.0934 0.089 Uiso 1 1 calc R . .
C201 C 0.7575(8) -0.0334(2) 0.2578(6) 0.0349(16) Uani 1 1 d . . .
H201 H 0.6953 -0.0496 0.2101 0.042 Uiso 1 1 calc R . .
C202 C 0.9369(10) -0.0121(3) 0.3627(8) 0.062(3) Uani 1 1 d . . .
H202 H 1.0238 -0.0118 0.4013 0.074 Uiso 1 1 calc R . .
C203 C 0.8494(9) 0.0187(3) 0.3651(8) 0.058(3) Uani 1 1 d . . .
H203 H 0.8643 0.0441 0.4039 0.070 Uiso 1 1 calc R . .
N11 N 0.6898(7) 0.2410(2) 0.2021(5) 0.0430(17) Uani 1 1 d . A .
N12 N 0.8405(7) 0.2897(2) 0.2075(6) 0.0492(18) Uani 1 1 d . A .
N21 N 0.7348(6) 0.0053(2) 0.2997(5) 0.0370(15) Uani 1 1 d . . .
N22 N 0.8791(6) -0.0440(2) 0.2950(5) 0.0431(16) Uani 1 1 d . . .
O1 O 0.8843(9) -0.1504(3) 0.1519(6) 0.078(2) Uani 1 1 d U . .
O2 O 0.8812(10) -0.0922(3) 0.0705(6) 0.088(3) Uani 1 1 d U . .
O3 O 0.980(2) 0.3987(6) 0.3442(12) 0.078(4) Uani 0.50 1 d PU A 1
O4 O 1.0674(19) 0.3419(5) 0.4300(12) 0.071(4) Uani 0.50 1 d PU A 1
O3' O 0.950(2) 0.3708(7) 0.3802(16) 0.092(4) Uani 0.50 1 d PU A 2
O4' O 1.116(2) 0.3933(8) 0.3693(16) 0.101(5) Uani 0.50 1 d PU A 2
O1W O 0.118(3) 0.112(2) 0.497(2) 0.27(4) Uani 0.45(3) 1 d P . .
O1W' O 0.112(4) 0.1145(16) 0.313(4) 0.26(3) Uani 0.55(3) 1 d P . .

loop_
_atom_site_aniso_label
_atom_site_aniso_U_11
_atom_site_aniso_U_22
_atom_site_aniso_U_33
_atom_site_aniso_U_23
_atom_site_aniso_U_13
_atom_site_aniso_U_12
Cd1 0.0422(6) 0.0207(5) 0.0518(6) 0.000 0.0222(4) 0.000
Cd2 0.0340(5) 0.0194(5) 0.0487(5) 0.000 0.0143(4) 0.000
C1 0.043(6) 0.016(5) 0.051(6) 0.000 0.014(5) 0.000
C2 0.044(5) 0.019(3) 0.046(4) -0.001(3) 0.017(3) -0.004(3)
C3 0.042(5) 0.025(4) 0.047(4) -0.003(3) 0.018(3) 0.000(3)
C4 0.032(6) 0.025(5) 0.035(5) 0.000 0.009(4) 0.000
C5 0.035(6) 0.019(5) 0.035(5) 0.000 0.013(4) 0.000
C6 0.033(4) 0.024(4) 0.044(4) -0.001(3) 0.013(3) -0.001(3)
C7 0.037(4) 0.028(4) 0.037(4) 0.001(3) 0.013(3) 0.007(3)
C8 0.044(6) 0.017(5) 0.042(6) 0.000 0.015(5) 0.000
C21 0.067(6) 0.025(4) 0.052(5) 0.005(4) 0.009(4) -0.013(4)
C22 0.126(12) 0.036(6) 0.066(7) 0.001(5) 0.006(7) -0.019(6)
C23 0.103(9) 0.028(5) 0.043(5) -0.002(4) 0.002(5) -0.006(5)
C24 0.067(7) 0.056(7) 0.069(7) -0.018(5) 0.009(5) -0.003(6)
C25 0.071(8) 0.060(7) 0.073(7) -0.013(5) 0.019(6) -0.027(6)
C31 0.072(7) 0.040(5) 0.050(5) -0.001(4) 0.015(5) 0.015(5)
C32 0.157(14) 0.039(6) 0.060(6) 0.000(4) 0.040(8) 0.006(7)
C33 0.114(10) 0.035(5) 0.039(4) -0.002(4) 0.030(5) 0.008(5)
C34 0.073(7) 0.065(7) 0.061(6) -0.011(5) 0.031(5) -0.011(6)
C35 0.058(6) 0.055(6) 0.067(6) -0.015(5) 0.021(5) 0.006(5)
C101 0.047(5) 0.027(4) 0.048(4) -0.009(3) 0.021(4) -0.009(4)
C102 0.085(8) 0.045(6) 0.106(8) -0.029(5) 0.067(7) -0.030(6)
C103 0.114(10) 0.040(6) 0.101(8) -0.033(5) 0.078(8) -0.035(6)
C201 0.036(4) 0.023(4) 0.045(4) -0.007(3) 0.013(3) 0.003(3)
C202 0.043(5) 0.046(5) 0.082(7) -0.020(5) 0.001(5) 0.007(4)
C203 0.041(5) 0.045(5) 0.076(6) -0.020(5) 0.004(4) 0.002(4)
N11 0.059(5) 0.022(3) 0.056(4) -0.008(3) 0.029(3) -0.008(3)
N12 0.052(5) 0.037(4) 0.064(5) -0.010(3) 0.027(4) -0.013(3)
N21 0.034(4) 0.028(3) 0.048(4) -0.003(3) 0.012(3) 0.007(3)
N22 0.032(4) 0.039(4) 0.056(4) -0.008(3) 0.012(3) 0.007(3)
O1 0.087(5) 0.059(4) 0.072(4) -0.012(2) 0.005(4) -0.038(4)
O2 0.105(6) 0.073(5) 0.0583(19) 0.001(3) -0.009(4) -0.025(4)
O3 0.101(7) 0.065(6) 0.068(6) -0.019(5) 0.028(5) 0.004(6)
O4 0.099(7) 0.043(6) 0.065(6) -0.008(5) 0.021(6) 0.019(5)
O3' 0.102(7) 0.087(7) 0.083(6) -0.021(5) 0.028(6) 0.000(6)
O4' 0.113(8) 0.095(7) 0.094(7) -0.024(6) 0.035(6) -0.004(7)
O1W 0.08(2) 0.64(12) 0.10(2) 0.09(3) 0.050(17) 0.09(3)
O1W' 0.13(3) 0.31(6) 0.25(5) -0.01(3) -0.04(3) 0.02(3)

loop_
_atom_type_symbol
_atom_type_description
_atom_type_scat_dispersion_real
_atom_type_scat_dispersion_imag
_atom_type_scat_source
C C 0.0033 0.0016 'International Tables Vol C Tables 4.2.6.8 and 6.1.1.4'
H H 0.0000 0.0000 'International Tables Vol C Tables 4.2.6.8 and 6.1.1.4'
N N 0.0061 0.0033 'International Tables Vol C Tables 4.2.6.8 and 6.1.1.4'
O O 0.0106 0.0060 'International Tables Vol C Tables 4.2.6.8 and 6.1.1.4'
Cd Cd -0.8075 1.2024 'International Tables Vol C Tables 4.2.6.8 and 6.1.1.4'

loop_
_geom_angle_atom_site_label_1
_geom_angle_atom_site_label_2
_geom_angle_atom_site_label_3
_geom_angle
_geom_angle_site_symmetry_1
_geom_angle_site_symmetry_3
O3 Cd1 O3 81.5(10) . 2_755
O3 Cd1 N12 117.6(6) . .
O3 Cd1 N12 125.7(5) 2_755 .
O3 Cd1 N12 125.7(5) . 2_755
O3 Cd1 N12 117.6(6) 2_755 2_755
N12 Cd1 N12 92.5(4) . 2_755
O3 Cd1 O3' 27.9(6) . .
O3 Cd1 O3' 108.8(9) 2_755 .
N12 Cd1 O3' 96.0(6) . .
N12 Cd1 O3' 114.0(6) 2_755 .
O3 Cd1 O3' 108.8(9) . 2_755
O3 Cd1 O3' 27.9(6) 2_755 2_755
N12 Cd1 O3' 114.0(6) . 2_755
N12 Cd1 O3' 96.0(6) 2_755 2_755
O3' Cd1 O3' 136.5(11) . 2_755
O3 Cd1 O4' 36.1(7) . .
O3 Cd1 O4' 79.5(8) 2_755 .
N12 Cd1 O4' 145.9(6) . .
N12 Cd1 O4' 94.4(7) 2_755 .
O3' Cd1 O4' 50.9(8) . .
O3' Cd1 O4' 98.4(9) 2_755 .
O3 Cd1 O4' 79.5(8) . 2_755
O3 Cd1 O4' 36.1(7) 2_755 2_755
N12 Cd1 O4' 94.4(7) . 2_755
N12 Cd1 O4' 145.9(6) 2_755 2_755
O3' Cd1 O4' 98.4(8) . 2_755
O3' Cd1 O4' 50.9(8) 2_755 2_755
O4' Cd1 O4' 98.3(13) . 2_755
O3 Cd1 O4 126.7(6) . 2_755
O3 Cd1 O4 53.8(6) 2_755 2_755
N12 Cd1 O4 77.4(4) . 2_755
N12 Cd1 O4 102.1(5) 2_755 2_755
O3' Cd1 O4 143.5(7) . 2_755
O3' Cd1 O4 36.8(7) 2_755 2_755
O4' Cd1 O4 133.0(7) . 2_755
O4' Cd1 O4 47.5(7) 2_755 2_755
O3 Cd1 O4 53.8(6) . .
O3 Cd1 O4 126.7(6) 2_755 .
N12 Cd1 O4 102.1(5) . .
N12 Cd1 O4 77.4(4) 2_755 .
O3' Cd1 O4 36.8(7) . .
O3' Cd1 O4 143.5(7) 2_755 .
O4' Cd1 O4 47.5(7) . .
O4' Cd1 O4 133.0(7) 2_755 .
O4 Cd1 O4 179.4(6) 2_755 .
O3 Cd1 C31 102.9(6) . 2_755
O3 Cd1 C31 27.1(5) 2_755 2_755
N12 Cd1 C31 100.4(3) . 2_755
N12 Cd1 C31 115.4(3) 2_755 2_755
O3' Cd1 C31 126.7(6) . 2_755
O3' Cd1 C31 22.4(6) 2_755 2_755
O4' Cd1 C31 106.6(7) . 2_755
O4' Cd1 C31 30.5(6) 2_755 2_755
O4 Cd1 C31 27.1(4) 2_755 2_755
O4 Cd1 C31 153.5(4) . 2_755
N22 Cd2 N22 94.6(4) . 2_755
N22 Cd2 O1 114.6(3) . .
N22 Cd2 O1 124.8(3) 2_755 .
N22 Cd2 O1 124.8(3) . 2_755
N22 Cd2 O1 114.6(3) 2_755 2_755
O1 Cd2 O1 86.5(5) . 2_755
N22 Cd2 O2 97.3(3) . .
N22 Cd2 O2 79.8(3) 2_755 .
O1 Cd2 O2 52.1(3) . .
O1 Cd2 O2 131.8(3) 2_755 .
N22 Cd2 O2 79.8(3) . 2_755
N22 Cd2 O2 97.3(3) 2_755 2_755
O1 Cd2 O2 131.8(3) . 2_755
O1 Cd2 O2 52.1(3) 2_755 2_755
O2 Cd2 O2 175.8(4) . 2_755
N22 Cd2 C21 102.2(3) . 2_755
N22 Cd2 C21 110.0(3) 2_755 2_755
O1 Cd2 C21 108.0(3) . 2_755
O1 Cd2 C21 25.4(3) 2_755 2_755
O2 Cd2 C21 157.2(3) . 2_755
O2 Cd2 C21 26.9(3) 2_755 2_755
C2 C1 C2 118.1(10) 2_655 .
C2 C1 H1 120.9 2_655 .
C2 C1 H1 120.9 . .
C1 C2 C3 121.7(8) . .
C1 C2 N11 119.6(7) . .
C3 C2 N11 118.7(7) . .
C4 C3 C2 119.5(8) . .
C4 C3 H3 120.3 . .
C2 C3 H3 120.3 . .
C3 C4 C3 119.6(10) . 2_655
C3 C4 C5 120.2(5) . .
C3 C4 C5 120.2(5) 2_655 .
C6 C5 C6 118.3(9) 2_655 .
C6 C5 C4 120.8(5) 2_655 .
C6 C5 C4 120.8(5) . .
C7 C6 C5 119.9(7) . .
C7 C6 H6 120.1 . .
C5 C6 H6 120.1 . .
C6 C7 C8 122.7(8) . .
C6 C7 N21 118.0(7) . .
C8 C7 N21 119.2(7) . .
C7 C8 C7 116.4(10) . 2_655
C7 C8 H8 121.8 . .
C7 C8 H8 121.8 2_655 .
O1 C21 O2 120.2(9) . .
O1 C21 C22 121.7(9) . .
O2 C21 C22 117.5(9) . .
C21 C22 C23 115.0(9) . .
C21 C22 H22A 108.5 . .
C23 C22 H22A 108.5 . .
C21 C22 H22B 108.5 . .
C23 C22 H22B 108.5 . .
H22A C22 H22B 107.5 . .
C25 C23 C24 118.6(9) . .
C25 C23 C22 121.8(13) . .
C24 C23 C22 119.6(12) . .
C25 C24 C23 119.2(11) 7_645 .
C25 C24 H24 120.4 7_645 .
C23 C24 H24 120.4 . .
C24 C25 C23 122.3(11) 7_645 .
C24 C25 H25 118.9 7_645 .
C23 C25 H25 118.9 . .
O3' C31 O4 82.3(16) . .
O3' C31 O3 56.0(14) . .
O4 C31 O3 118.4(13) . .
O3' C31 O4' 109.6(18) . .
O4 C31 O4' 95.6(15) . .
O3 C31 O4' 65.2(14) . .
O3' C31 C32 123.8(17) . .
O4 C31 C32 117.1(11) . .
O3 C31 C32 123.4(11) . .
O4' C31 C32 119.1(14) . .
C31 C32 C33 114.8(9) . .
C31 C32 H32A 108.6 . .
C33 C32 H32A 108.6 . .
C31 C32 H32B 108.6 . .
C33 C32 H32B 108.6 . .
H32A C32 H32B 107.5 . .
C35 C33 C34 120.0(10) . .
C35 C33 C32 120.7(12) . .
C34 C33 C32 119.3(12) . .
C33 C34 C35 118.5(11) . 5_766
C33 C34 H34 120.8 . .
C35 C34 H34 120.8 5_766 .
C33 C35 C34 121.5(10) . 5_766
C33 C35 H35 119.3 . .
C34 C35 H35 119.3 5_766 .
N12 C101 N11 110.9(7) . .
N12 C101 H101 124.5 . .
N11 C101 H101 124.5 . .
C103 C102 N12 111.2(9) . .
C103 C102 H102 124.4 . .
N12 C102 H102 124.4 . .
C102 C103 N11 105.8(8) . .
C102 C103 H103 127.1 . .
N11 C103 H103 127.1 . .
N22 C201 N21 109.8(7) . .
N22 C201 H201 125.1 . .
N21 C201 H201 125.1 . .
C203 C202 N22 109.9(8) . .
C203 C202 H202 125.1 . .
N22 C202 H202 125.1 . .
C202 C203 N21 106.3(8) . .
C202 C203 H203 126.8 . .
N21 C203 H203 126.8 . .
C101 N11 C103 106.2(7) . .
C101 N11 C2 127.2(7) . .
C103 N11 C2 126.5(7) . .
C101 N12 C102 105.9(7) . .
C101 N12 Cd1 132.4(6) . .
C102 N12 Cd1 121.0(6) . .
C203 N21 C201 107.2(7) . .
C203 N21 C7 126.8(7) . .
C201 N21 C7 125.8(7) . .
C201 N22 C202 106.7(7) . .
C201 N22 Cd2 131.8(5) . .
C202 N22 Cd2 120.6(6) . .
C21 O1 Cd2 99.4(6) . .
C21 O2 Cd2 87.4(6) . .
C31 O3 Cd1 98.5(11) . .
C31 O4 Cd1 87.7(10) . .
C31 O3' Cd1 101.3(17) . .
C31 O4' Cd1 90.0(13) . .

loop_
_geom_bond_atom_site_label_1
_geom_bond_atom_site_label_2
_geom_bond_distance
_geom_bond_site_symmetry_2
Cd1 O3 2.235(15) .
Cd1 O3 2.235(15) 2_755
Cd1 N12 2.285(7) .
Cd1 N12 2.285(7) 2_755
Cd1 O3' 2.31(2) .
Cd1 O3' 2.31(2) 2_755
Cd1 O4' 2.34(2) .
Cd1 O4' 2.34(2) 2_755
Cd1 O4 2.469(16) 2_755
Cd1 O4 2.469(16) .
Cd1 C31 2.717(10) 2_755
Cd2 N22 2.270(6) .
Cd2 N22 2.270(6) 2_755
Cd2 O1 2.274(7) .
Cd2 O1 2.274(7) 2_755
Cd2 O2 2.496(8) .
Cd2 O2 2.496(8) 2_755
Cd2 C21 2.735(9) 2_755
C1 C2 1.376(10) 2_655
C1 C2 1.376(10) .
C1 H1 0.9300 .
C2 C3 1.399(11) .
C2 N11 1.418(10) .
C3 C4 1.387(10) .
C3 H3 0.9300 .
C4 C3 1.387(10) 2_655
C4 C5 1.501(15) .
C5 C6 1.391(9) 2_655
C5 C6 1.391(9) .
C6 C7 1.373(11) .
C6 H6 0.9300 .
C7 C8 1.378(10) .
C7 N21 1.443(10) .
C8 C7 1.378(10) 2_655
C8 H8 0.9300 .
C21 O1 1.191(12) .
C21 O2 1.238(11) .
C21 C22 1.494(14) .
C22 C23 1.507(13) .
C22 H22A 0.9700 .
C22 H22B 0.9700 .
C23 C25 1.383(17) .
C23 C24 1.397(17) .
C24 C25 1.353(16) 7_645
C24 H24 0.9300 .
C25 C24 1.353(16) 7_645
C25 H25 0.9300 .
C31 O3' 1.05(2) .
C31 O4 1.240(16) .
C31 O3 1.25(2) .
C31 O4' 1.38(3) .
C31 C32 1.509(14) .
C32 C33 1.521(14) .
C32 H32A 0.9700 .
C32 H32B 0.9700 .
C33 C35 1.340(16) .
C33 C34 1.379(16) .
C34 C35 1.393(16) 5_766
C34 H34 0.9300 .
C35 C34 1.393(16) 5_766
C35 H35 0.9300 .
C101 N12 1.298(11) .
C101 N11 1.363(10) .
C101 H101 0.9300 .
C102 C103 1.323(14) .
C102 N12 1.361(12) .
C102 H102 0.9300 .
C103 N11 1.383(12) .
C103 H103 0.9300 .
C201 N22 1.301(10) .
C201 N21 1.375(10) .
C201 H201 0.9300 .
C202 C203 1.344(14) .
C202 N22 1.367(11) .
C202 H202 0.9300 .
C203 N21 1.357(11) .
C203 H203 0.9300 .

loop_
_geom_torsion_atom_site_label_1
_geom_torsion_atom_site_label_2
_geom_torsion_atom_site_label_3
_geom_torsion_atom_site_label_4
_geom_torsion
_geom_torsion_site_symmetry_1
_geom_torsion_site_symmetry_4
C2 C1 C2 C3 -0.6(6) 2_655 .
C2 C1 C2 N11 179.8(8) 2_655 .
C1 C2 C3 C4 1.2(11) . .
N11 C2 C3 C4 -179.2(6) . .
C2 C3 C4 C3 -0.6(5) . 2_655
C2 C3 C4 C5 179.4(5) . .
C3 C4 C5 C6 -149.1(5) . 2_655
C3 C4 C5 C6 30.9(5) 2_655 2_655
C3 C4 C5 C6 30.9(5) . .
C3 C4 C5 C6 -149.1(5) 2_655 .
C6 C5 C6 C7 -0.3(5) 2_655 .
C4 C5 C6 C7 179.7(5) . .
C5 C6 C7 C8 0.6(10) . .
C5 C6 C7 N21 -179.4(6) . .
C6 C7 C8 C7 -0.3(5) . 2_655
N21 C7 C8 C7 179.7(7) . 2_655
O1 C21 C22 C23 -12(2) . .
O2 C21 C22 C23 176.0(13) . .
C21 C22 C23 C25 -81.9(16) . .
C21 C22 C23 C24 97.1(14) . .
C25 C23 C24 C25 -0.2(17) . 7_645
C22 C23 C24 C25 -179.2(10) . 7_645
C24 C23 C25 C24 0.2(18) . 7_645
C22 C23 C25 C24 179.2(10) . 7_645
O3' C31 C32 C33 -81(2) . .
O4 C31 C32 C33 179.7(15) . .
O3 C31 C32 C33 -12(2) . .
O4' C31 C32 C33 66(2) . .
C31 C32 C33 C35 -93.7(15) . .
C31 C32 C33 C34 84.2(15) . .
C35 C33 C34 C35 -1.4(16) . 5_766
C32 C33 C34 C35 -179.3(9) . 5_766
C34 C33 C35 C34 1.4(17) . 5_766
C32 C33 C35 C34 179.3(9) . 5_766
N12 C102 C103 N11 -1.6(15) . .
N22 C202 C203 N21 1.4(13) . .
N12 C101 N11 C103 1.5(11) . .
N12 C101 N11 C2 176.8(8) . .
C102 C103 N11 C101 0.1(13) . .
C102 C103 N11 C2 -175.3(10) . .
C1 C2 N11 C101 40.1(12) . .
C3 C2 N11 C101 -139.5(9) . .
C1 C2 N11 C103 -145.4(10) . .
C3 C2 N11 C103 35.0(14) . .
N11 C101 N12 C102 -2.4(11) . .
N11 C101 N12 Cd1 -171.8(6) . .
C103 C102 N12 C101 2.5(14) . .
C103 C102 N12 Cd1 173.4(9) . .
O3 Cd1 N12 C101 -20.0(11) . .
O3 Cd1 N12 C101 -119.9(11) 2_755 .
N12 Cd1 N12 C101 113.0(9) 2_755 .
O3' Cd1 N12 C101 -1.5(11) . .
O3' Cd1 N12 C101 -149.3(10) 2_755 .
O4' Cd1 N12 C101 11.4(16) . .
O4' Cd1 N12 C101 -100.4(11) 2_755 .
O4 Cd1 N12 C101 -145.1(10) 2_755 .
O4 Cd1 N12 C101 35.3(10) . .
C31 Cd1 N12 C101 -130.6(9) 2_755 .
O3 Cd1 N12 C102 171.9(10) . .
O3 Cd1 N12 C102 72.0(11) 2_755 .
N12 Cd1 N12 C102 -55.1(8) 2_755 .
O3' Cd1 N12 C102 -169.6(10) . .
O3' Cd1 N12 C102 42.7(11) 2_755 .
O4' Cd1 N12 C102 -156.7(13) . .
O4' Cd1 N12 C102 91.5(10) 2_755 .
O4 Cd1 N12 C102 46.8(9) 2_755 .
O4 Cd1 N12 C102 -132.7(9) . .
C31 Cd1 N12 C102 61.3(9) 2_755 .
C202 C203 N21 C201 -1.1(12) . .
C202 C203 N21 C7 -177.4(9) . .
N22 C201 N21 C203 0.3(10) . .
N22 C201 N21 C7 176.7(7) . .
C6 C7 N21 C203 33.5(12) . .
C8 C7 N21 C203 -146.6(8) . .
C6 C7 N21 C201 -142.2(8) . .
C8 C7 N21 C201 37.8(11) . .
N21 C201 N22 C202 0.5(10) . .
N21 C201 N22 Cd2 -168.6(6) . .
C203 C202 N22 C201 -1.2(13) . .
C203 C202 N22 Cd2 169.4(8) . .
N22 Cd2 N22 C201 112.2(8) 2_755 .
O1 Cd2 N22 C201 -19.7(9) . .
O1 Cd2 N22 C201 -123.4(8) 2_755 .
O2 Cd2 N22 C201 31.8(8) . .
O2 Cd2 N22 C201 -151.3(9) 2_755 .
C21 Cd2 N22 C201 -136.3(8) 2_755 .
N22 Cd2 N22 C202 -55.7(7) 2_755 .
O1 Cd2 N22 C202 172.4(8) . .
O1 Cd2 N22 C202 68.7(9) 2_755 .
O2 Cd2 N22 C202 -136.1(8) . .
O2 Cd2 N22 C202 40.9(8) 2_755 .
C21 Cd2 N22 C202 55.9(8) 2_755 .
O2 C21 O1 Cd2 -9.6(14) . .
C22 C21 O1 Cd2 178.9(11) . .
N22 Cd2 O1 C21 84.8(9) . .
N22 Cd2 O1 C21 -30.5(10) 2_755 .
O1 Cd2 O1 C21 -148.2(10) 2_755 .
O2 Cd2 O1 C21 5.2(8) . .
O2 Cd2 O1 C21 -176.5(8) 2_755 .
C21 Cd2 O1 C21 -162.0(6) 2_755 .
O1 C21 O2 Cd2 8.6(13) . .
C22 C21 O2 Cd2 -179.6(11) . .
N22 Cd2 O2 C21 -120.6(8) . .
N22 Cd2 O2 C21 146.0(8) 2_755 .
O1 Cd2 O2 C21 -4.9(7) . .
O1 Cd2 O2 C21 31.9(10) 2_755 .
O2 Cd2 O2 C21 -167.1(8) 2_755 .
C21 Cd2 O2 C21 28.1(16) 2_755 .
O3' C31 O3 Cd1 -70.2(16) . .
O4 C31 O3 Cd1 -13(2) . .
O4' C31 O3 Cd1 69.1(12) . .
C32 C31 O3 Cd1 178.8(12) . .
O3 Cd1 O3 C31 -141.7(17) 2_755 .
N12 Cd1 O3 C31 92.2(13) . .
N12 Cd1 O3 C31 -23.7(16) 2_755 .
O3' Cd1 O3 C31 49.7(16) . .
O3' Cd1 O3 C31 -136.1(13) 2_755 .
O4' Cd1 O3 C31 -58.0(15) . .
O4' Cd1 O3 C31 -178.3(15) 2_755 .
O4 Cd1 O3 C31 -172.9(11) 2_755 .
O4 Cd1 O3 C31 7.3(11) . .
C31 Cd1 O3 C31 -158.6(10) 2_755 .
O3' C31 O4 Cd1 56.4(14) . .
O3 C31 O4 Cd1 12.0(18) . .
O4' C31 O4 Cd1 -52.7(12) . .
C32 C31 O4 Cd1 -179.5(12) . .
O3 Cd1 O4 C31 -7.3(11) . .
O3 Cd1 O4 C31 32.1(15) 2_755 .
N12 Cd1 O4 C31 -122.8(11) . .
N12 Cd1 O4 C31 147.3(12) 2_755 .
O3' Cd1 O4 C31 -39.0(12) . .
O3' Cd1 O4 C31 64.3(18) 2_755 .
O4' Cd1 O4 C31 39.2(12) . .
O4' Cd1 O4 C31 -14.8(17) 2_755 .
O4 Cd1 O4 C31 -167.7(9) 2_755 .
C31 Cd1 O4 C31 25(2) 2_755 .
O4 C31 O3' Cd1 -65.3(12) . .
O3 C31 O3' Cd1 66.8(13) . .
O4' C31 O3' Cd1 27.9(18) . .
C32 C31 O3' Cd1 177.1(9) . .
O3 Cd1 O3' C31 -65.9(19) . .
O3 Cd1 O3' C31 -77.8(17) 2_755 .
N12 Cd1 O3' C31 151.2(15) . .
N12 Cd1 O3' C31 55.7(17) 2_755 .
O3' Cd1 O3' C31 -73.9(15) 2_755 .
O4' Cd1 O3' C31 -19.6(14) . .
O4' Cd1 O3' C31 -113.4(16) 2_755 .
O4 Cd1 O3' C31 -131.9(14) 2_755 .
O4 Cd1 O3' C31 48.9(14) . .
C31 Cd1 O3' C31 -101.0(16) 2_755 .
O3' C31 O4' Cd1 -26.9(17) . .
O4 C31 O4' Cd1 56.9(12) . .
O3 C31 O4' Cd1 -61.9(10) . .
C32 C31 O4' Cd1 -177.7(9) . .
O3 Cd1 O4' C31 49.6(13) . .
O3 Cd1 O4' C31 139.6(14) 2_755 .
N12 Cd1 O4' C31 -2(2) . .
N12 Cd1 O4' C31 -103.1(12) 2_755 .
O3' Cd1 O4' C31 14.6(10) . .
O3' Cd1 O4' C31 160.2(12) 2_755 .
O4' Cd1 O4' C31 108.7(14) 2_755 .
O4 Cd1 O4' C31 145.8(10) 2_755 .
O4 Cd1 O4' C31 -34.6(10) . .
C31 Cd1 O4' C31 138.8(10) 2_755 .
